data_1564040
loop_
_publ_author_name
'Taydakov, Ilya V.'
'Korshunov, Vladislav M.'
'Belousov, Yuriy A.'
'Nelyubina, Yulia V.'
'Marchetti, Fabio'
'Pettinari, Riccardo'
'Pettinari, Claudio'

_publ_section_title
;
 Synthesis, crystal structure and photophysical properties of mixed-ligand
 lanthanide complexes with 1,3-diketonates bearing pyrazole moieties and
 1,10-phenanthroline
;
_journal_name_full 'Inorganica Chimica Acta'
_journal_page_first 119922
_journal_paper_doi 10.1016/j.ica.2020.119922
_journal_volume 513
_journal_year 2020
_chemical_formula_moiety 'C51 H53 N14 O6 Yb, 1.75(C H2 Cl2), C7 H8, 0.75(H2 O)'
_chemical_formula_sum 'C59.75 H66 Cl3.5 N14 O6.75 Yb'
_chemical_formula_weight 1385.38
_space_group_crystal_system monoclinic
_space_group_IT_number 14
_space_group_name_Hall '-P 2yn'
_space_group_name_H-M_alt 'P 1 21/n 1'
_atom_sites_solution_hydrogens mixed
_atom_sites_solution_primary direct
_cell_angle_alpha 90
_cell_angle_beta 97.8510(10)
_cell_angle_gamma 90
_cell_formula_units_Z 4
_cell_length_a 12.2382(9)
_cell_length_b 20.2285(15)
_cell_length_c 25.7802(19)
_cell_measurement_reflns_used 6664
_cell_measurement_temperature 120
_cell_measurement_theta_max 30
_cell_measurement_theta_min 3
_cell_volume 6322.3(8)
_computing_molecular_graphics 'Olex2 (Dolomanov et al., 2009)'
_computing_publication_material 'Olex2 (Dolomanov et al., 2009)'
_computing_structure_refinement 'XL (Sheldrick, 2008)'
_computing_structure_solution 'ShelXS (Sheldrick, 2008)'
_diffrn_ambient_temperature 120
_diffrn_measured_fraction_theta_full 1.000
_diffrn_measured_fraction_theta_max 1.000
_diffrn_measurement_device_type 'Bruker APEX-II CCD'
_diffrn_measurement_method '\w scans'
_diffrn_radiation_monochromator graphite
_diffrn_radiation_type MoK\a
_diffrn_radiation_wavelength 0.71073
_diffrn_reflns_av_R_equivalents 0.0787
_diffrn_reflns_av_unetI/netI 0.0530
_diffrn_reflns_Laue_measured_fraction_full 1.000
_diffrn_reflns_Laue_measured_fraction_max 1.000
_diffrn_reflns_limit_h_max 15
_diffrn_reflns_limit_h_min -15
_diffrn_reflns_limit_k_max 24
_diffrn_reflns_limit_k_min -24
_diffrn_reflns_limit_l_max 31
_diffrn_reflns_limit_l_min -31
_diffrn_reflns_number 78446
_diffrn_reflns_point_group_measured_fraction_full 1.000
_diffrn_reflns_point_group_measured_fraction_max 1.000
_diffrn_reflns_theta_full 25.242
_diffrn_reflns_theta_max 25.999
_diffrn_reflns_theta_min 1.758
_exptl_absorpt_coefficient_mu 1.689
_exptl_absorpt_correction_T_max 0.2657
_exptl_absorpt_correction_T_min 0.1947
_exptl_absorpt_correction_type multi-scan
_exptl_absorpt_process_details
;
SADABS-2008/1 (Bruker,2008) was used for absorption correction.
wR2(int) was 0.0866 before and 0.0646 after correction.
The Ratio of minimum to maximum transmission is 0.7328.
The \l/2 correction factor is 0.0015.
;
_exptl_crystal_colour colourless
_exptl_crystal_colour_primary colourless
_exptl_crystal_density_diffrn 1.455
_exptl_crystal_density_method 'not measured'
_exptl_crystal_description prism
_exptl_crystal_F_000 2824
_exptl_crystal_size_max 0.25
_exptl_crystal_size_mid 0.15
_exptl_crystal_size_min 0.15
_refine_diff_density_max 1.729
_refine_diff_density_min -2.556
_refine_diff_density_rms 0.131
_refine_ls_extinction_coef 0.00053(9)
_refine_ls_extinction_expression Fc^*^=kFc[1+0.001xFc^2^\l^3^/sin(2\q)]^-1/4^
_refine_ls_extinction_method SHELXL
_refine_ls_goodness_of_fit_ref 1.136
_refine_ls_hydrogen_treatment constr
_refine_ls_matrix_type full
_refine_ls_number_parameters 798
_refine_ls_number_reflns 12422
_refine_ls_number_restraints 25
_refine_ls_restrained_S_all 1.138
_refine_ls_R_factor_all 0.0865
_refine_ls_R_factor_gt 0.0570
_refine_ls_shift/su_max 0.001
_refine_ls_shift/su_mean 0.000
_refine_ls_structure_factor_coef Fsqd
_refine_ls_weighting_details 'w=1/[\s^2^(Fo^2^)+(0.0456P)^2^+40.9966P] where P=(Fo^2^+2Fc^2^)/3'
_refine_ls_weighting_scheme calc
_refine_ls_wR_factor_gt 0.1267
_refine_ls_wR_factor_ref 0.1436
_reflns_Friedel_coverage 0.000
_reflns_Friedel_fraction_full .
_reflns_Friedel_fraction_max .
_reflns_number_gt 9292
_reflns_number_total 12422
_reflns_threshold_expression 'I > 2\s(I)'
_cod_data_source_file ICA-2020-513-119922.CIF
_cod_data_source_block II
_cod_original_formula_sum 'C59.75 H66 Cl3.50 N14 O6.75 Yb'
_cod_database_code 1564040
_shelx_space_group_comment
;
The symmetry employed for this shelxl refinement is uniquely defined
by the following loop, which should always be used as a source of
symmetry information in preference to the above space-group names.
They are only intended as comments.
;
_shelx_estimated_absorpt_t_max 0.786
_shelx_estimated_absorpt_t_min 0.677
_olex2_refinement_description
;
1. Fixed Uiso
 At 1.2 times of:
  All C(H) groups, All C(H,H) groups, All O(H,H) groups
 At 1.5 times of:
  All C(H,H,H) groups
2. Restrained distances
 C3S-Cl5S \\sim C3S-Cl6S
 with sigma of 0.02
3. Uiso/Uaniso restraints and constraints
Uanis(O1W) \\sim Ueq: with sigma of 0.003 and sigma for terminal atoms of 0.006
Uanis(C7S) \\sim Ueq, Uanis(C6S) \\sim Ueq: with sigma of 0.01 and sigma for
terminal atoms of 0.02
Uanis(C3S) \\sim Ueq: with sigma of 0.005 and sigma for terminal atoms of 0.01
Uanis(C3S) = Uanis(C2S)
Uanis(Cl5S) = Uanis(Cl3S)
Uanis(Cl4S) = Uanis(Cl6S)
4. Others
 Fixed Sof: C1S(0.75) H1SA(0.75) H1SB(0.75) Cl1S(0.75) Cl2S(0.75) C2S(0.75)
 H2SA(0.75) H2SB(0.75) Cl3S(0.75) Cl4S(0.75) O1W(0.75) H1WA(0.75) H1WB(0.75)
 Cl6S(0.25) Cl5S(0.25) C3S(0.25) H3SA(0.25) H3SB(0.25)
5.a Riding coordinates:
 O1W(H1WA,H1WB)
5.b Secondary CH2 refined with riding coordinates:
 C1S(H1SA,H1SB), C2S(H2SA,H2SB), C3S(H3SA,H3SB)
5.c Aromatic/amide H refined with riding coordinates:
 C2(H2), C3(H3), C4(H4), C5(H5), C6(H6), C7(H7), C8(H8), C9(H9), C11(H11),
 C15(H15), C20(H20), C11A(H11A), C15A(H15A), C20A(H20A), C11B(H11B), C15B(H15B),
  C20B(H20B), C4S(H4S), C5S(H5S), C6S(H6S), C7S(H7S), C8S(H8S)
5.d Idealised Me refined as rotating group:
 C17(H17A,H17B,H17C), C18(H18A,H18B,H18C), C22(H22A,H22B,H22C), C23(H23A,H23B,
 H23C), C17A(H17D,H17E,H17F), C18A(H18D,H18E,H18F), C22A(H22D,H22E,H22F),
 C23A(H23D,H23E,H23F), C17B(H17G,H17H,H17I), C18B(H18G,H18H,H18I), C22B(H22G,
 H22H,H22I), C23B(H23G,H23H,H23I), C9S(H9SA,H9SB,H9SC)
;

loop_
_space_group_symop_operation_xyz
'x, y, z'
'-x+1/2, y+1/2, -z+1/2'
'-x, -y, -z'
'x-1/2, -y-1/2, z-1/2'

loop_
_atom_site_label
_atom_site_type_symbol
_atom_site_fract_x
_atom_site_fract_y
_atom_site_fract_z
_atom_site_U_iso_or_equiv
_atom_site_adp_type
_atom_site_occupancy
_atom_site_site_symmetry_order
_atom_site_calc_flag
_atom_site_refinement_flags_posn
_atom_site_refinement_flags_adp
_atom_site_refinement_flags_occupancy
_atom_site_disorder_assembly
_atom_site_disorder_group
Yb1 Yb 0.57274(2) 0.44415(2) 0.22736(2) 0.02226(10) Uani 1 1 d . . . . .
N1 N 0.6288(4) 0.3238(3) 0.2162(2) 0.0272(13) Uani 1 1 d . . . . .
C2 C 0.6687(5) 0.3023(3) 0.1744(3) 0.0296(16) Uani 1 1 d . . . . .
H2 H 0.6859 0.3337 0.1494 0.035 Uiso 1 1 calc R . . . .
C3 C 0.6869(6) 0.2353(4) 0.1650(3) 0.0382(19) Uani 1 1 d . . . . .
H3 H 0.7158 0.2220 0.1342 0.046 Uiso 1 1 calc R . . . .
C4B C 0.6050(5) 0.2789(3) 0.2517(3) 0.0282(15) Uani 1 1 d . . . . .
C4A C 0.6175(7) 0.2103(3) 0.2446(3) 0.0376(18) Uani 1 1 d . . . . .
C4 C 0.6628(6) 0.1893(4) 0.2003(3) 0.041(2) Uani 1 1 d . . . . .
H4 H 0.6765 0.1437 0.1950 0.049 Uiso 1 1 calc R . . . .
C5 C 0.5879(7) 0.1649(4) 0.2840(3) 0.042(2) Uani 1 1 d . . . . .
H5 H 0.5971 0.1187 0.2794 0.051 Uiso 1 1 calc R . . . .
C6B C 0.5642(5) 0.3022(3) 0.2987(3) 0.0280(15) Uani 1 1 d . . . . .
C6 C 0.5476(7) 0.1866(4) 0.3271(3) 0.0407(19) Uani 1 1 d . . . . .
H6 H 0.5270 0.1556 0.3516 0.049 Uiso 1 1 calc R . . . .
C6A C 0.5355(6) 0.2563(3) 0.3363(3) 0.0317(16) Uani 1 1 d . . . . .
C7 C 0.4948(6) 0.2815(4) 0.3799(3) 0.0344(17) Uani 1 1 d . . . . .
H7 H 0.4726 0.2524 0.4055 0.041 Uiso 1 1 calc R . . . .
C8 C 0.4867(6) 0.3486(4) 0.3858(3) 0.0332(17) Uani 1 1 d . . . . .
H8 H 0.4599 0.3664 0.4158 0.040 Uiso 1 1 calc R . . . .
C9 C 0.5182(5) 0.3905(3) 0.3474(3) 0.0271(15) Uani 1 1 d . . . . .
H9 H 0.5139 0.4369 0.3525 0.033 Uiso 1 1 calc R . . . .
N10 N 0.5537(4) 0.3686(3) 0.3043(2) 0.0244(12) Uani 1 1 d . . . . .
O1 O 0.4090(4) 0.3852(2) 0.20991(18) 0.0269(10) Uani 1 1 d . . . . .
O2 O 0.5392(4) 0.4336(2) 0.13835(18) 0.0261(10) Uani 1 1 d . . . . .
N2 N 0.0698(5) 0.3032(3) 0.1605(3) 0.0335(14) Uani 1 1 d . . . . .
N3 N 0.1038(5) 0.2867(3) 0.2116(2) 0.0290(13) Uani 1 1 d . . . . .
N4 N 0.5833(5) 0.4146(3) -0.0173(2) 0.0388(16) Uani 1 1 d . . . . .
N5 N 0.5396(6) 0.3538(4) -0.0269(3) 0.0484(18) Uani 1 1 d . . . . .
C11 C 0.3868(6) 0.3609(4) 0.1189(3) 0.0303(16) Uani 1 1 d . . . . .
H11 H 0.3449 0.3359 0.0920 0.036 Uiso 1 1 calc R . . . .
C12 C 0.3533(5) 0.3607(3) 0.1695(3) 0.0247(14) Uani 1 1 d . . . . .
C13 C 0.4788(5) 0.3962(3) 0.1066(3) 0.0250(14) Uani 1 1 d . . . . .
C14 C 0.2442(5) 0.3324(3) 0.1755(3) 0.0260(14) Uani 1 1 d . . . . .
C15 C 0.1518(6) 0.3299(4) 0.1377(3) 0.0346(17) Uani 1 1 d . . . . .
H15 H 0.1474 0.3445 0.1024 0.042 Uiso 1 1 calc R . . . .
C16 C 0.2085(5) 0.3042(3) 0.2207(3) 0.0261(15) Uani 1 1 d . . . . .
C17 C -0.0450(6) 0.2926(4) 0.1380(4) 0.051(2) Uani 1 1 d . . . . .
H17A H -0.0639 0.2458 0.1411 0.076 Uiso 1 1 calc GR . . . .
H17B H -0.0549 0.3052 0.1009 0.076 Uiso 1 1 calc GR . . . .
H17C H -0.0932 0.3197 0.1567 0.076 Uiso 1 1 calc GR . . . .
C18 C 0.2738(6) 0.2883(4) 0.2719(3) 0.0368(18) Uani 1 1 d . . . . .
H18A H 0.2239 0.2804 0.2979 0.055 Uiso 1 1 calc GR . . . .
H18B H 0.3227 0.3255 0.2832 0.055 Uiso 1 1 calc GR . . . .
H18C H 0.3180 0.2486 0.2683 0.055 Uiso 1 1 calc GR . . . .
C19 C 0.5089(6) 0.3908(4) 0.0531(3) 0.0301(16) Uani 1 1 d . . . . .
C20 C 0.5676(5) 0.4381(4) 0.0296(3) 0.0307(15) Uani 1 1 d . . . . .
H20 H 0.5921 0.4796 0.0441 0.037 Uiso 1 1 calc R . . . .
C21 C 0.4937(7) 0.3385(4) 0.0157(3) 0.042(2) Uani 1 1 d . . . . .
C22 C 0.6386(8) 0.4465(5) -0.0573(3) 0.055(2) Uani 1 1 d . . . . .
H22A H 0.7067 0.4225 -0.0611 0.083 Uiso 1 1 calc GR . . . .
H22B H 0.6566 0.4923 -0.0470 0.083 Uiso 1 1 calc GR . . . .
H22C H 0.5898 0.4461 -0.0908 0.083 Uiso 1 1 calc GR . . . .
C23 C 0.4397(10) 0.2723(5) 0.0185(4) 0.074(4) Uani 1 1 d . . . . .
H23A H 0.4484 0.2468 -0.0130 0.111 Uiso 1 1 calc GR . . . .
H23B H 0.3611 0.2784 0.0208 0.111 Uiso 1 1 calc GR . . . .
H23C H 0.4745 0.2485 0.0496 0.111 Uiso 1 1 calc GR . . . .
O1A O 0.4440(4) 0.4987(2) 0.26595(18) 0.0275(11) Uani 1 1 d . . . . .
O2A O 0.5836(4) 0.5495(2) 0.20027(19) 0.0295(11) Uani 1 1 d . . . . .
N2A N 0.1928(5) 0.6214(3) 0.3365(3) 0.0329(15) Uani 1 1 d . . . . .
N3A N 0.1685(5) 0.5559(3) 0.3384(2) 0.0344(14) Uani 1 1 d . . . . .
N4A N 0.6246(5) 0.7688(3) 0.1745(3) 0.0383(16) Uani 1 1 d . . . . .
N5A N 0.6737(5) 0.7335(3) 0.1393(3) 0.0368(15) Uani 1 1 d . . . . .
C11A C 0.4627(6) 0.6122(3) 0.2460(3) 0.0314(17) Uani 1 1 d . . . . .
H11A H 0.4381 0.6555 0.2526 0.038 Uiso 1 1 calc R . . . .
C12A C 0.4151(5) 0.5592(3) 0.2691(3) 0.0247(13) Uani 1 1 d . . . . .
C13A C 0.5452(6) 0.6051(3) 0.2134(3) 0.0272(15) Uani 1 1 d . . . . .
C14A C 0.3208(5) 0.5717(3) 0.2983(3) 0.0253(15) Uani 1 1 d . . . . .
C15A C 0.2826(6) 0.6323(3) 0.3133(3) 0.0289(16) Uani 1 1 d . . . . .
H15A H 0.3145 0.6742 0.3081 0.035 Uiso 1 1 calc R . . . .
C16A C 0.2461(5) 0.5254(3) 0.3154(3) 0.0259(15) Uani 1 1 d . . . . .
C17A C 0.1284(7) 0.6694(4) 0.3616(4) 0.050(2) Uani 1 1 d . . . . .
H17D H 0.0502 0.6572 0.3552 0.075 Uiso 1 1 calc GR . . . .
H17E H 0.1385 0.7134 0.3472 0.075 Uiso 1 1 calc GR . . . .
H17F H 0.1532 0.6697 0.3994 0.075 Uiso 1 1 calc GR . . . .
C18A C 0.2448(6) 0.4513(3) 0.3105(3) 0.0369(19) Uani 1 1 d . . . . .
H18D H 0.2984 0.4322 0.3382 0.055 Uiso 1 1 calc GR . . . .
H18E H 0.2642 0.4387 0.2762 0.055 Uiso 1 1 calc GR . . . .
H18F H 0.1709 0.4348 0.3140 0.055 Uiso 1 1 calc GR . . . .
C19A C 0.5870(6) 0.6655(3) 0.1905(3) 0.0312(16) Uani 1 1 d . . . . .
C20A C 0.5730(6) 0.7303(4) 0.2056(3) 0.0387(19) Uani 1 1 d . . . . .
H20A H 0.5341 0.7447 0.2330 0.046 Uiso 1 1 calc R . . . .
C21A C 0.6522(6) 0.6707(3) 0.1493(3) 0.0318(16) Uani 1 1 d . . . . .
C22A C 0.6315(7) 0.8410(3) 0.1752(4) 0.049(2) Uani 1 1 d . . . . .
H22D H 0.7090 0.8545 0.1822 0.073 Uiso 1 1 calc GR . . . .
H22E H 0.5916 0.8583 0.2028 0.073 Uiso 1 1 calc GR . . . .
H22F H 0.5985 0.8585 0.1412 0.073 Uiso 1 1 calc GR . . . .
C23A C 0.6934(7) 0.6164(4) 0.1176(3) 0.0399(19) Uani 1 1 d . . . . .
H23D H 0.7325 0.6356 0.0904 0.060 Uiso 1 1 calc GR . . . .
H23E H 0.6309 0.5901 0.1011 0.060 Uiso 1 1 calc GR . . . .
H23F H 0.7439 0.5879 0.1405 0.060 Uiso 1 1 calc GR . . . .
O1B O 0.7476(3) 0.4447(2) 0.20489(17) 0.0245(9) Uani 1 1 d . . . . .
O2B O 0.6830(4) 0.4840(2) 0.29994(18) 0.0252(10) Uani 1 1 d . . . . .
N2B N 1.0838(5) 0.4947(3) 0.1600(2) 0.0316(14) Uani 1 1 d . . . . .
N3B N 1.0108(5) 0.4796(3) 0.1162(2) 0.0324(14) Uani 1 1 d . . . . .
N4B N 0.9233(6) 0.5674(3) 0.4326(3) 0.0401(16) Uani 1 1 d . . . . .
N5B N 0.8208(6) 0.5896(3) 0.4370(3) 0.0436(17) Uani 1 1 d . . . . .
C11B C 0.8604(5) 0.4985(3) 0.2745(3) 0.0244(14) Uani 1 1 d . . . . .
H11B H 0.9326 0.5148 0.2858 0.029 Uiso 1 1 calc R . . . .
C12B C 0.8382(5) 0.4718(3) 0.2239(3) 0.0225(14) Uani 1 1 d . . . . .
C13B C 0.7824(5) 0.5024(3) 0.3095(3) 0.0218(14) Uani 1 1 d . . . . .
C14B C 0.9255(5) 0.4768(3) 0.1890(3) 0.0220(14) Uani 1 1 d . . . . .
C15B C 1.0361(5) 0.4941(3) 0.2041(3) 0.0252(14) Uani 1 1 d . . . . .
H15B H 1.0707 0.5036 0.2386 0.030 Uiso 1 1 calc R . . . .
C16B C 0.9145(5) 0.4675(3) 0.1334(3) 0.0252(14) Uani 1 1 d . . . . .
C17B C 1.1976(6) 0.5114(4) 0.1554(3) 0.0388(19) Uani 1 1 d . . . . .
H17G H 1.2243 0.4829 0.1291 0.058 Uiso 1 1 calc GR . . . .
H17H H 1.2433 0.5049 0.1893 0.058 Uiso 1 1 calc GR . . . .
H17I H 1.2018 0.5577 0.1447 0.058 Uiso 1 1 calc GR . . . .
C18B C 0.8158(6) 0.4510(4) 0.0968(3) 0.0348(17) Uani 1 1 d . . . . .
H18G H 0.8182 0.4741 0.0636 0.052 Uiso 1 1 calc GR . . . .
H18H H 0.7498 0.4646 0.1117 0.052 Uiso 1 1 calc GR . . . .
H18I H 0.8133 0.4032 0.0906 0.052 Uiso 1 1 calc GR . . . .
C19B C 0.8201(6) 0.5311(3) 0.3618(3) 0.0263(15) Uani 1 1 d . . . . .
C20B C 0.9254(6) 0.5331(4) 0.3878(3) 0.0332(17) Uani 1 1 d . . . . .
H20B H 0.9887 0.5138 0.3763 0.040 Uiso 1 1 calc R . . . .
C21B C 0.7567(6) 0.5675(4) 0.3943(3) 0.0349(17) Uani 1 1 d . . . . .
C22B C 1.0146(8) 0.5819(5) 0.4736(3) 0.055(2) Uani 1 1 d . . . . .
H22G H 1.0310 0.6293 0.4736 0.083 Uiso 1 1 calc GR . . . .
H22H H 1.0799 0.5569 0.4670 0.083 Uiso 1 1 calc GR . . . .
H22I H 0.9942 0.5691 0.5076 0.083 Uiso 1 1 calc GR . . . .
C23B C 0.6360(7) 0.5828(5) 0.3851(4) 0.055(3) Uani 1 1 d . . . . .
H23G H 0.5939 0.5424 0.3893 0.083 Uiso 1 1 calc GR . . . .
H23H H 0.6163 0.6001 0.3496 0.083 Uiso 1 1 calc GR . . . .
H23I H 0.6189 0.6160 0.4105 0.083 Uiso 1 1 calc GR . . . .
C1S C 0.9522(13) 0.5752(7) 0.0048(5) 0.069(4) Uani 0.75 1 d . . P . .
H1SA H 0.9683 0.5499 -0.0261 0.083 Uiso 0.75 1 calc R . P . .
H1SB H 0.9642 0.5450 0.0353 0.083 Uiso 0.75 1 calc R . P . .
Cl1S Cl 0.8168(3) 0.59666(18) -0.00494(12) 0.0648(9) Uani 0.75 1 d . . P . .
Cl2S Cl 1.0454(3) 0.6380(2) 0.01526(15) 0.0794(12) Uani 0.75 1 d . . P . .
C2S C 0.6836(13) 0.2034(8) -0.0310(6) 0.079(4) Uani 0.75 1 d . . P A 1
H2SA H 0.6482 0.1784 -0.0048 0.095 Uiso 0.75 1 calc R . P A 1
H2SB H 0.6487 0.2477 -0.0345 0.095 Uiso 0.75 1 calc R . P A 1
Cl3S Cl 0.8284(4) 0.2136(3) -0.0064(2) 0.1101(17) Uani 0.75 1 d . . P A 1
Cl4S Cl 0.6579(4) 0.1644(3) -0.08859(17) 0.0967(13) Uani 0.75 1 d . . P A 1
C0AA C 0.6665(7) 0.4374(5) 0.5206(4) 0.057(2) Uani 1 1 d . . . . .
C4S C 0.7140(8) 0.4154(6) 0.4771(4) 0.068(3) Uani 1 1 d . . . . .
H4S H 0.7413 0.4470 0.4548 0.081 Uiso 1 1 calc R . . . .
C5S C 0.7222(9) 0.3459(7) 0.4654(5) 0.081(4) Uani 1 1 d . . . . .
H5S H 0.7570 0.3296 0.4372 0.098 Uiso 1 1 calc R . . . .
C6S C 0.6743(12) 0.3055(8) 0.4993(7) 0.105(5) Uani 1 1 d . U . . .
H6S H 0.6784 0.2593 0.4935 0.126 Uiso 1 1 calc R . . . .
C7S C 0.6245(14) 0.3240(9) 0.5381(7) 0.121(5) Uani 1 1 d . U . . .
H7S H 0.5873 0.2935 0.5576 0.146 Uiso 1 1 calc R . . . .
C8S C 0.6285(12) 0.3881(7) 0.5488(5) 0.094(4) Uani 1 1 d . . . . .
H8S H 0.6015 0.4010 0.5802 0.113 Uiso 1 1 calc R . . . .
C9S C 0.6535(15) 0.5064(7) 0.5366(6) 0.135(7) Uani 1 1 d . . . . .
H9SA H 0.6637 0.5359 0.5075 0.202 Uiso 1 1 calc GR . . . .
H9SB H 0.7086 0.5166 0.5668 0.202 Uiso 1 1 calc GR . . . .
H9SC H 0.5794 0.5127 0.5461 0.202 Uiso 1 1 calc GR . . . .
O1W O 0.2582(9) 0.6954(5) 0.1133(4) 0.079(3) Uani 0.75 1 d . U P . .
H1WA H 0.2882 0.7321 0.1090 0.095 Uiso 0.75 1 d R . P . .
H1WB H 0.2028 0.6864 0.0880 0.095 Uiso 0.75 1 d R . P . .
Cl6S Cl 0.7451(12) 0.2799(8) 0.0362(5) 0.0967(13) Uani 0.25 1 d D . P B 2
Cl5S Cl 0.9395(13) 0.2083(9) 0.0173(6) 0.1101(17) Uani 0.25 1 d D . P B 2
C3S C 0.791(3) 0.192(2) 0.028(2) 0.079(4) Uani 0.25 1 d D U P B 2
H3SA H 0.7476 0.1699 -0.0020 0.095 Uiso 0.25 1 calc R . P B 2
H3SB H 0.7869 0.1654 0.0605 0.095 Uiso 0.25 1 calc R . P B 2

loop_
_atom_site_aniso_label
_atom_site_aniso_U_11
_atom_site_aniso_U_22
_atom_site_aniso_U_33
_atom_site_aniso_U_23
_atom_site_aniso_U_13
_atom_site_aniso_U_12
Yb1 0.02373(15) 0.01370(14) 0.03273(17) -0.00021(13) 0.01595(11) -0.00158(12)
N1 0.028(3) 0.016(3) 0.042(4) -0.003(2) 0.019(3) 0.000(2)
C2 0.024(3) 0.023(3) 0.044(4) -0.001(3) 0.013(3) -0.001(3)
C3 0.034(4) 0.027(4) 0.058(5) -0.009(4) 0.020(4) -0.001(3)
C4B 0.020(3) 0.019(3) 0.047(4) 0.001(3) 0.007(3) -0.004(3)
C4A 0.046(4) 0.015(3) 0.057(5) -0.004(3) 0.024(4) -0.005(3)
C4 0.035(4) 0.019(4) 0.070(6) -0.004(4) 0.015(4) 0.001(3)
C5 0.049(5) 0.016(3) 0.064(6) 0.003(4) 0.016(4) 0.001(3)
C6B 0.024(3) 0.023(3) 0.038(4) 0.004(3) 0.007(3) -0.001(3)
C6 0.046(5) 0.026(4) 0.053(5) 0.014(4) 0.016(4) 0.001(3)
C6A 0.031(4) 0.024(4) 0.043(4) 0.007(3) 0.013(3) -0.002(3)
C7 0.035(4) 0.032(4) 0.038(4) 0.015(3) 0.010(3) -0.002(3)
C8 0.036(4) 0.035(4) 0.030(4) 0.003(3) 0.011(3) 0.002(3)
C9 0.025(3) 0.022(3) 0.035(4) 0.002(3) 0.007(3) -0.001(3)
N10 0.024(3) 0.019(3) 0.031(3) 0.004(2) 0.009(2) -0.001(2)
O1 0.029(3) 0.024(2) 0.031(3) -0.001(2) 0.013(2) -0.004(2)
O2 0.028(2) 0.023(2) 0.030(2) 0.002(2) 0.013(2) -0.0044(19)
N2 0.023(3) 0.031(3) 0.048(4) 0.003(3) 0.009(3) -0.003(2)
N3 0.028(3) 0.020(3) 0.042(4) 0.003(3) 0.016(3) -0.001(2)
N4 0.037(4) 0.051(4) 0.033(4) 0.008(3) 0.017(3) 0.002(3)
N5 0.049(4) 0.060(5) 0.040(4) -0.008(3) 0.018(3) -0.014(4)
C11 0.026(4) 0.032(4) 0.034(4) -0.001(3) 0.010(3) -0.006(3)
C12 0.026(3) 0.016(3) 0.033(4) 0.000(3) 0.010(3) 0.001(3)
C13 0.027(3) 0.021(3) 0.028(4) 0.001(3) 0.011(3) 0.002(3)
C14 0.026(3) 0.022(3) 0.031(4) 0.000(3) 0.010(3) 0.000(3)
C15 0.030(4) 0.034(4) 0.041(4) 0.001(3) 0.010(3) -0.008(3)
C16 0.025(3) 0.019(3) 0.037(4) -0.003(3) 0.016(3) -0.005(3)
C17 0.029(4) 0.050(5) 0.072(6) 0.017(5) 0.000(4) -0.008(4)
C18 0.036(4) 0.034(4) 0.041(4) 0.002(3) 0.007(3) -0.012(3)
C19 0.024(3) 0.033(4) 0.035(4) 0.005(3) 0.011(3) -0.002(3)
C20 0.028(3) 0.034(4) 0.031(4) 0.011(3) 0.012(3) 0.006(3)
C21 0.044(5) 0.050(5) 0.037(4) -0.007(4) 0.020(4) -0.011(4)
C22 0.058(5) 0.068(6) 0.046(5) 0.023(5) 0.031(4) 0.007(5)
C23 0.107(9) 0.061(6) 0.067(7) -0.021(5) 0.056(7) -0.033(6)
O1A 0.032(3) 0.018(2) 0.036(3) 0.000(2) 0.019(2) -0.0032(19)
O2A 0.038(3) 0.012(2) 0.044(3) 0.000(2) 0.026(2) -0.001(2)
N2A 0.034(3) 0.018(3) 0.053(4) 0.000(3) 0.027(3) 0.002(2)
N3A 0.034(3) 0.023(3) 0.050(4) 0.001(3) 0.021(3) 0.000(3)
N4A 0.041(4) 0.017(3) 0.063(5) 0.002(3) 0.028(3) -0.005(3)
N5A 0.042(4) 0.026(3) 0.047(4) 0.005(3) 0.024(3) -0.002(3)
C11A 0.038(4) 0.016(3) 0.044(4) 0.000(3) 0.022(3) 0.005(3)
C12A 0.028(3) 0.016(3) 0.032(3) 0.000(3) 0.013(3) -0.003(3)
C13A 0.029(4) 0.023(3) 0.030(4) 0.003(3) 0.006(3) -0.002(3)
C14A 0.028(4) 0.014(3) 0.035(4) 0.001(3) 0.012(3) 0.000(3)
C15A 0.027(4) 0.016(3) 0.046(4) 0.001(3) 0.015(3) 0.004(3)
C16A 0.027(4) 0.020(3) 0.033(4) 0.001(3) 0.012(3) -0.001(3)
C17A 0.048(5) 0.030(4) 0.082(7) -0.006(4) 0.041(5) 0.005(4)
C18A 0.049(5) 0.024(4) 0.046(4) -0.009(3) 0.033(4) -0.016(3)
C19A 0.036(4) 0.021(3) 0.039(4) -0.002(3) 0.015(3) 0.000(3)
C20A 0.041(4) 0.027(4) 0.054(5) 0.003(4) 0.028(4) 0.002(3)
C21A 0.039(4) 0.019(3) 0.041(4) 0.003(3) 0.017(3) -0.001(3)
C22A 0.051(5) 0.014(4) 0.086(7) 0.006(4) 0.026(5) -0.001(3)
C23A 0.053(5) 0.032(4) 0.040(5) -0.001(3) 0.027(4) -0.003(4)
O1B 0.026(2) 0.018(2) 0.032(2) -0.004(2) 0.0107(19) -0.004(2)
O2B 0.024(2) 0.023(2) 0.030(3) -0.006(2) 0.012(2) -0.0066(19)
N2B 0.030(3) 0.032(3) 0.036(4) 0.002(3) 0.017(3) -0.003(3)
N3B 0.029(3) 0.041(4) 0.029(3) -0.001(3) 0.009(3) -0.003(3)
N4B 0.046(4) 0.037(4) 0.039(4) -0.006(3) 0.012(3) -0.019(3)
N5B 0.052(4) 0.044(4) 0.037(4) -0.016(3) 0.017(3) -0.017(3)
C11B 0.026(3) 0.020(3) 0.029(4) 0.001(3) 0.009(3) -0.006(3)
C12B 0.026(3) 0.013(3) 0.031(4) 0.002(3) 0.012(3) 0.001(3)
C13B 0.026(3) 0.011(3) 0.031(4) 0.000(3) 0.012(3) -0.002(3)
C14B 0.022(3) 0.016(3) 0.030(4) 0.001(3) 0.011(3) 0.000(2)
C15B 0.025(3) 0.026(3) 0.027(4) -0.001(3) 0.013(3) -0.001(3)
C16B 0.024(3) 0.023(3) 0.030(4) -0.003(3) 0.011(3) 0.000(3)
C17B 0.030(4) 0.053(5) 0.037(4) -0.004(4) 0.019(3) -0.013(4)
C18B 0.028(4) 0.038(4) 0.040(4) -0.007(4) 0.010(3) -0.004(3)
C19B 0.032(4) 0.022(3) 0.028(4) 0.000(3) 0.016(3) -0.007(3)
C20B 0.040(4) 0.028(4) 0.034(4) -0.001(3) 0.014(3) -0.009(3)
C21B 0.042(4) 0.029(4) 0.038(4) -0.006(3) 0.019(3) -0.010(3)
C22B 0.072(6) 0.052(5) 0.038(5) -0.003(4) -0.005(4) -0.025(5)
C23B 0.048(5) 0.059(6) 0.064(6) -0.030(5) 0.025(5) 0.001(4)
C1S 0.097(11) 0.070(9) 0.043(7) -0.001(6) 0.022(7) -0.017(8)
Cl1S 0.079(2) 0.077(2) 0.0435(17) 0.0129(16) 0.0249(16) -0.0061(19)
Cl2S 0.083(3) 0.096(3) 0.064(2) -0.037(2) 0.028(2) -0.024(2)
C2S 0.079(6) 0.079(6) 0.081(6) 0.002(4) 0.016(4) -0.002(4)
Cl3S 0.102(3) 0.142(4) 0.088(3) 0.007(3) 0.022(3) -0.049(3)
Cl4S 0.107(3) 0.114(3) 0.070(2) -0.028(2) 0.013(2) -0.006(3)
C0AA 0.044(5) 0.075(7) 0.051(5) 0.018(5) 0.004(4) 0.006(5)
C4S 0.036(5) 0.099(9) 0.065(7) 0.011(6) -0.006(5) -0.014(5)
C5S 0.052(6) 0.116(11) 0.072(8) -0.035(8) -0.004(6) 0.016(7)
C6S 0.094(8) 0.095(8) 0.119(8) 0.016(7) -0.005(7) 0.026(7)
C7S 0.117(9) 0.121(9) 0.122(9) 0.024(8) 0.002(7) -0.006(8)
C8S 0.121(12) 0.083(9) 0.075(9) 0.027(7) 0.004(8) -0.002(8)
C9S 0.179(17) 0.067(9) 0.134(14) -0.022(9) -0.070(12) 0.032(10)
O1W 0.088(5) 0.070(5) 0.085(5) -0.025(4) 0.034(4) 0.015(4)
Cl6S 0.107(3) 0.114(3) 0.070(2) -0.028(2) 0.013(2) -0.006(3)
Cl5S 0.102(3) 0.142(4) 0.088(3) 0.007(3) 0.022(3) -0.049(3)
C3S 0.079(6) 0.079(6) 0.081(6) 0.002(4) 0.016(4) -0.002(4)

loop_
_atom_type_symbol
_atom_type_description
_atom_type_scat_dispersion_real
_atom_type_scat_dispersion_imag
_atom_type_scat_source
C C 0.0033 0.0016 'International Tables Vol C Tables 4.2.6.8 and 6.1.1.4'
H H 0.0000 0.0000 'International Tables Vol C Tables 4.2.6.8 and 6.1.1.4'
Cl Cl 0.1484 0.1585 'International Tables Vol C Tables 4.2.6.8 and 6.1.1.4'
N N 0.0061 0.0033 'International Tables Vol C Tables 4.2.6.8 and 6.1.1.4'
O O 0.0106 0.0060 'International Tables Vol C Tables 4.2.6.8 and 6.1.1.4'
Yb Yb -0.3850 5.5486 'International Tables Vol C Tables 4.2.6.8 and 6.1.1.4'

loop_
_geom_angle_atom_site_label_1
_geom_angle_atom_site_label_2
_geom_angle_atom_site_label_3
_geom_angle
_geom_angle_site_symmetry_1
_geom_angle_site_symmetry_3
N10 Yb1 N1 64.47(17) . .
O1 Yb1 N1 74.16(17) . .
O1 Yb1 N10 70.94(17) . .
O2 Yb1 N1 79.20(17) . .
O2 Yb1 N10 134.82(17) . .
O2 Yb1 O1 74.08(15) . .
O2 Yb1 O1B 78.02(16) . .
O2 Yb1 O2B 148.79(15) . .
O1A Yb1 N1 136.67(16) . .
O1A Yb1 N10 78.82(16) . .
O1A Yb1 O1 72.60(16) . .
O1A Yb1 O2 116.54(17) . .
O1A Yb1 O1B 147.07(16) . .
O1A Yb1 O2B 80.66(16) . .
O2A Yb1 N1 146.96(16) . .
O2A Yb1 N10 145.82(17) . .
O2A Yb1 O1 120.78(17) . .
O2A Yb1 O2 77.71(16) . .
O2A Yb1 O1A 75.48(15) . .
O2A Yb1 O1B 79.65(16) . .
O2A Yb1 O2B 82.39(17) . .
O1B Yb1 N1 72.66(16) . .
O1B Yb1 N10 112.88(17) . .
O1B Yb1 O1 139.83(15) . .
O1B Yb1 O2B 74.91(15) . .
O2B Yb1 N1 106.77(18) . .
O2B Yb1 N10 71.44(17) . .
O2B Yb1 O1 137.13(15) . .
C2 N1 Yb1 122.9(5) . .
C2 N1 C4B 118.0(6) . .
C4B N1 Yb1 118.6(4) . .
N1 C2 C3 123.3(7) . .
C4 C3 C2 119.4(7) . .
N1 C4B C4A 122.5(7) . .
N1 C4B C6B 118.6(6) . .
C4A C4B C6B 119.0(6) . .
C4B C4A C5 119.3(7) . .
C4 C4A C4B 117.8(7) . .
C4 C4A C5 122.8(7) . .
C3 C4 C4A 118.9(7) . .
C6 C5 C4A 121.6(7) . .
C6A C6B C4B 120.3(6) . .
N10 C6B C4B 117.3(6) . .
N10 C6B C6A 122.5(6) . .
C5 C6 C6A 120.9(7) . .
C6B C6A C6 119.0(7) . .
C7 C6A C6B 117.6(6) . .
C7 C6A C6 123.4(7) . .
C8 C7 C6A 119.5(7) . .
C7 C8 C9 119.4(7) . .
N10 C9 C8 123.1(6) . .
C6B N10 Yb1 119.5(4) . .
C9 N10 Yb1 122.0(4) . .
C9 N10 C6B 117.8(6) . .
C12 O1 Yb1 135.6(4) . .
C13 O2 Yb1 135.2(4) . .
N3 N2 C17 119.8(6) . .
C15 N2 N3 111.9(6) . .
C15 N2 C17 128.3(7) . .
C16 N3 N2 105.4(5) . .
N5 N4 C22 118.9(7) . .
C20 N4 N5 112.8(6) . .
C20 N4 C22 128.3(7) . .
C21 N5 N4 105.0(7) . .
C13 C11 C12 123.4(7) . .
O1 C12 C11 124.3(6) . .
O1 C12 C14 117.3(6) . .
C11 C12 C14 118.3(6) . .
O2 C13 C11 124.6(6) . .
O2 C13 C19 116.5(6) . .
C11 C13 C19 118.9(6) . .
C15 C14 C12 126.9(6) . .
C15 C14 C16 104.4(6) . .
C16 C14 C12 128.6(6) . .
N2 C15 C14 107.0(7) . .
N3 C16 C14 111.3(6) . .
N3 C16 C18 119.6(6) . .
C14 C16 C18 129.0(6) . .
C20 C19 C13 124.6(7) . .
C20 C19 C21 104.1(6) . .
C21 C19 C13 131.2(6) . .
N4 C20 C19 107.3(7) . .
N5 C21 C19 110.8(7) . .
N5 C21 C23 118.8(7) . .
C19 C21 C23 130.4(7) . .
C12A O1A Yb1 135.2(4) . .
C13A O2A Yb1 135.1(4) . .
N3A N2A C17A 119.9(6) . .
C15A N2A N3A 111.9(5) . .
C15A N2A C17A 128.0(6) . .
C16A N3A N2A 105.1(5) . .
N5A N4A C22A 120.2(6) . .
C20A N4A N5A 112.6(6) . .
C20A N4A C22A 127.2(7) . .
C21A N5A N4A 104.7(5) . .
C12A C11A C13A 123.6(6) . .
O1A C12A C11A 125.0(6) . .
O1A C12A C14A 115.9(5) . .
C11A C12A C14A 119.1(6) . .
O2A C13A C11A 124.6(6) . .
O2A C13A C19A 117.4(6) . .
C11A C13A C19A 118.0(6) . .
C15A C14A C12A 127.5(6) . .
C15A C14A C16A 103.9(6) . .
C16A C14A C12A 128.5(6) . .
N2A C15A C14A 107.9(6) . .
N3A C16A C14A 111.1(6) . .
N3A C16A C18A 119.7(6) . .
C14A C16A C18A 129.2(6) . .
C20A C19A C13A 127.4(6) . .
C20A C19A C21A 104.2(6) . .
C21A C19A C13A 128.4(6) . .
N4A C20A C19A 107.2(6) . .
N5A C21A C19A 111.3(6) . .
N5A C21A C23A 120.2(6) . .
C19A C21A C23A 128.4(6) . .
C12B O1B Yb1 134.3(4) . .
C13B O2B Yb1 134.8(4) . .
N3B N2B C17B 120.5(6) . .
C15B N2B N3B 112.5(6) . .
C15B N2B C17B 126.9(6) . .
C16B N3B N2B 105.8(5) . .
N5B N4B C22B 119.9(7) . .
C20B N4B N5B 111.7(6) . .
C20B N4B C22B 128.4(7) . .
C21B N5B N4B 105.4(6) . .
C13B C11B C12B 123.8(6) . .
O1B C12B C11B 124.8(6) . .
O1B C12B C14B 117.1(6) . .
C11B C12B C14B 118.1(6) . .
O2B C13B C11B 125.4(6) . .
O2B C13B C19B 117.7(5) . .
C11B C13B C19B 116.8(6) . .
C15B C14B C12B 126.5(6) . .
C15B C14B C16B 105.4(5) . .
C16B C14B C12B 128.1(6) . .
N2B C15B C14B 106.3(6) . .
N3B C16B C14B 109.9(6) . .
N3B C16B C18B 121.0(6) . .
C14B C16B C18B 129.0(6) . .
C20B C19B C13B 127.8(6) . .
C20B C19B C21B 104.4(6) . .
C21B C19B C13B 127.7(7) . .
N4B C20B C19B 107.9(7) . .
N5B C21B C19B 110.6(7) . .
N5B C21B C23B 121.0(7) . .
C19B C21B C23B 128.3(7) . .
Cl1S C1S Cl2S 116.8(9) . .
Cl4S C2S Cl3S 114.9(9) . .
C4S C0AA C9S 126.6(12) . .
C8S C0AA C4S 114.0(12) . .
C8S C0AA C9S 119.4(13) . .
C0AA C4S C5S 121.6(11) . .
C6S C5S C4S 113.3(12) . .
C7S C6S C5S 127.0(17) . .
C6S C7S C8S 115.9(18) . .
C7S C8S C0AA 127.8(16) . .
Cl6S C3S Cl5S 99(2) . .

loop_
_geom_bond_atom_site_label_1
_geom_bond_atom_site_label_2
_geom_bond_distance
_geom_bond_site_symmetry_2
Yb1 N1 2.555(5) .
Yb1 N10 2.539(5) .
Yb1 O1 2.322(4) .
Yb1 O2 2.285(5) .
Yb1 O1A 2.262(4) .
Yb1 O2A 2.252(4) .
Yb1 O1B 2.292(4) .
Yb1 O2B 2.298(5) .
N1 C2 1.317(9) .
N1 C4B 1.349(9) .
C2 C3 1.400(10) .
C3 C4 1.362(11) .
C4B C4A 1.410(9) .
C4B C6B 1.449(10) .
C4A C4 1.402(11) .
C4A C5 1.453(11) .
C5 C6 1.348(11) .
C6B C6A 1.421(9) .
C6B N10 1.359(8) .
C6 C6A 1.441(10) .
C6A C7 1.386(10) .
C7 C8 1.371(10) .
C8 C9 1.397(10) .
C9 N10 1.325(8) .
O1 C12 1.266(8) .
O2 C13 1.275(8) .
N2 N3 1.369(9) .
N2 C15 1.344(9) .
N2 C17 1.461(9) .
N3 C16 1.318(8) .
N4 N5 1.352(9) .
N4 C20 1.337(9) .
N4 C22 1.459(9) .
N5 C21 1.338(10) .
C11 C12 1.420(9) .
C11 C13 1.406(9) .
C12 C14 1.479(9) .
C13 C19 1.477(9) .
C14 C15 1.389(10) .
C14 C16 1.421(9) .
C16 C18 1.480(10) .
C19 C20 1.386(9) .
C19 C21 1.426(11) .
C21 C23 1.500(12) .
O1A C12A 1.280(8) .
O2A C13A 1.282(8) .
N2A N3A 1.361(8) .
N2A C15A 1.339(8) .
N2A C17A 1.457(9) .
N3A C16A 1.337(8) .
N4A N5A 1.358(8) .
N4A C20A 1.336(9) .
N4A C22A 1.463(9) .
N5A C21A 1.331(9) .
C11A C12A 1.393(9) .
C11A C13A 1.405(9) .
C12A C14A 1.483(9) .
C13A C19A 1.480(9) .
C14A C15A 1.385(9) .
C14A C16A 1.420(9) .
C16A C18A 1.503(9) .
C19A C20A 1.384(10) .
C19A C21A 1.416(9) .
C21A C23A 1.498(10) .
O1B C12B 1.274(8) .
O2B C13B 1.263(8) .
N2B N3B 1.373(8) .
N2B C15B 1.348(8) .
N2B C17B 1.454(8) .
N3B C16B 1.337(8) .
N4B N5B 1.353(9) .
N4B C20B 1.349(9) .
N4B C22B 1.459(10) .
N5B C21B 1.338(10) .
C11B C12B 1.404(9) .
C11B C13B 1.403(9) .
C12B C14B 1.490(8) .
C13B C19B 1.482(9) .
C14B C15B 1.401(9) .
C14B C16B 1.435(9) .
C16B C18B 1.466(10) .
C19B C20B 1.369(10) .
C19B C21B 1.422(9) .
C21B C23B 1.496(11) .
C1S Cl1S 1.698(16) .
C1S Cl2S 1.704(14) .
C2S Cl3S 1.810(16) .
C2S Cl4S 1.673(16) .
C0AA C4S 1.404(14) .
C0AA C8S 1.354(15) .
C0AA C9S 1.470(16) .
C4S C5S 1.444(16) .
C5S C6S 1.385(19) .
C6S C7S 1.30(2) .
C7S C8S 1.32(2) .
Cl6S C3S 1.88(3) .
Cl5S C3S 1.91(3) .
